data_7716301
loop_
_publ_author_name
'Sun, Xiaofei'
'Jin, Da'
'Maier, Stefanie'
'Hinz, Alexander'
'Roesky, Peter W.'

_publ_section_title
;
 Reactivities of phosphaalkynes towards diverse bis-silylenes.
;
_journal_issue 24
_journal_name_full 'Dalton transactions (Cambridge, England : 2003)'
_journal_page_first 10220
_journal_page_last 10225
_journal_paper_doi 10.1039/d4dt01367k
_journal_volume 53
_journal_year 2024
_chemical_formula_moiety 'C49 H73 Cl Ga Ge N4 P, 1.5(C6 D6)'
_chemical_formula_sum 'C58 H73 Cl D9 Ga Ge N4 P'
_chemical_formula_weight 1053.06
_space_group_crystal_system monoclinic
_space_group_IT_number 15
_space_group_name_Hall '-C 2yc'
_space_group_name_H-M_alt 'C 1 2/c 1'
_atom_sites_solution_hydrogens geom
_atom_sites_solution_primary dual
_audit_creation_date 2024-02-07
_audit_creation_method
;
Olex2 1.5
(compiled 2023.08.24 svn.re1ec1418 for OlexSys, GUI svn.r6817)
;
_audit_update_record
;
2024-04-04 deposited with the CCDC.	2024-05-29 downloaded from the CCDC.
;
_cell_angle_alpha 90
_cell_angle_beta 112.909(2)
_cell_angle_gamma 90
_cell_formula_units_Z 8
_cell_length_a 45.9880(12)
_cell_length_b 12.9413(2)
_cell_length_c 20.6901(5)
_cell_measurement_reflns_used 67320
_cell_measurement_temperature 100
_cell_measurement_theta_max 29.14
_cell_measurement_theta_min 2.96
_cell_volume 11342.4(5)
_computing_cell_refinement
;
X-Area Recipe 1.33.0.0 (STOE, 2015)
;
_computing_data_collection
;
X-Area Pilatus3_SV 1.31.150.0 (STOE, 2018)
;
_computing_data_reduction
;
X-Area Integrate 1.73.1.0 (STOE, 2018)
X-Area LANA 1.73.2.0 (STOE, 2018)
;
_computing_molecular_graphics 'Olex2 1.5 (Dolomanov et al., 2009)'
_computing_publication_material
;
STOE & Cie GmbH, X-Area, software package for collecting single-crystal or
multi-domain crystal data on STOE area-detector diffractometers, for image 
processing, for the correction and scaling of reflection intensities and 
for outlier rejection, version 1.84, Darmstadt 2018
;
_computing_structure_refinement 'SHELXL 2019/2 (Sheldrick, 2015)'
_computing_structure_solution 'SHELXT 2018/2 (Sheldrick, 2018)'
_diffrn_ambient_temperature 100
_diffrn_detector 'EIGER2 1M CDTE'
_diffrn_detector_area_resol_mean 13.33
_diffrn_measured_fraction_theta_full 0.998
_diffrn_measured_fraction_theta_max 0.998
_diffrn_measurement_details
;
 703 frames, detector distance = 40 mm
;
_diffrn_measurement_device 'Eulerian 4-circle diffractometer'
_diffrn_measurement_device_type 'STOE STADIVARI'
_diffrn_measurement_method 'rotation method, \w scans'
_diffrn_radiation_collimation '1.2 0.6 mm diameter'
_diffrn_radiation_monochromator 'Graded multilayer mirror'
_diffrn_radiation_polarisn_norm 270
_diffrn_radiation_probe x-ray
_diffrn_radiation_type 'Mo K\a'
_diffrn_radiation_wavelength 0.71073
_diffrn_reflns_av_R_equivalents 0.0676
_diffrn_reflns_av_unetI/netI 0.0465
_diffrn_reflns_Laue_measured_fraction_full 0.998
_diffrn_reflns_Laue_measured_fraction_max 0.998
_diffrn_reflns_limit_h_max 56
_diffrn_reflns_limit_h_min -56
_diffrn_reflns_limit_k_max 15
_diffrn_reflns_limit_k_min -15
_diffrn_reflns_limit_l_max 25
_diffrn_reflns_limit_l_min -25
_diffrn_reflns_number 84476
_diffrn_reflns_point_group_measured_fraction_full 0.998
_diffrn_reflns_point_group_measured_fraction_max 0.998
_diffrn_reflns_theta_full 25.242
_diffrn_reflns_theta_max 25.999
_diffrn_reflns_theta_min 2.971
_diffrn_source Axo_Mo
_diffrn_source_current 0.830
_diffrn_source_power 0.050
_diffrn_source_voltage 60
_exptl_absorpt_coefficient_mu 1.119
_exptl_absorpt_correction_T_max 1.0000
_exptl_absorpt_correction_T_min 0.2433
_exptl_absorpt_correction_type multi-scan
_exptl_absorpt_process_details
;
STOE LANA, absorption correction by scaling of reflection intensities.
J. Koziskova, F. Hahn, J. Richter, J. Kozisek, "Comparison of different
absorption corrections on the model structure of tetrakis(\m~2~-acetato)-
diaqua-di-copper(II)", Acta Chimica Slovaca, vol. 9, no. 2, 2016, pp. 136 - 140.
;
_exptl_crystal_colour yellow
_exptl_crystal_colour_primary yellow
_exptl_crystal_density_diffrn 1.233
_exptl_crystal_density_method 'not measured'
_exptl_crystal_description plate
_exptl_crystal_F_000 4424
_exptl_crystal_size_max 0.146
_exptl_crystal_size_mid 0.096
_exptl_crystal_size_min 0.068
_refine_diff_density_max 1.760
_refine_diff_density_min -0.515
_refine_diff_density_rms 0.091
_refine_ls_extinction_method none
_refine_ls_goodness_of_fit_ref 1.027
_refine_ls_hydrogen_treatment constr
_refine_ls_matrix_type full
_refine_ls_number_parameters 654
_refine_ls_number_reflns 11118
_refine_ls_number_restraints 112
_refine_ls_restrained_S_all 1.024
_refine_ls_R_factor_all 0.0807
_refine_ls_R_factor_gt 0.0513
_refine_ls_shift/su_max 0.002
_refine_ls_shift/su_mean 0.000
_refine_ls_structure_factor_coef Fsqd
_refine_ls_weighting_details 'w=1/[\s^2^(Fo^2^)+(0.0710P)^2^+37.2963P] where P=(Fo^2^+2Fc^2^)/3'
_refine_ls_weighting_scheme calc
_refine_ls_wR_factor_gt 0.1230
_refine_ls_wR_factor_ref 0.1389
_reflns_Friedel_coverage 0.000
_reflns_number_gt 8170
_reflns_number_total 11118
_reflns_threshold_expression 'I > 2\s(I)'
_cod_data_source_file d4dt01367k2.cif
_cod_data_source_block xf487a
_cod_depositor_comments 'Adding full bibliography for 7716299--7716302.cif.'
_cod_database_code 7716301
_shelx_shelxl_version_number 2019/2
_audit_contact_author
;
      Prof. Dr. Peter W. Roesky
      Karlsruher Institut fuer Technologie (KIT), CS
      Institut fuer Anorganische Chemie (AOC)
      Lehrstuhl fuer Anorganische Funktionsmaterialien
      Engesserstr. 15, Geb. 30.45
      76131 Karlsruhe 
      Bundesrepublik Deutschland
;
_audit_contact_letter
;
;
_shelx_space_group_comment
;
The symmetry employed for this shelxl refinement is uniquely defined
by the following loop, which should always be used as a source of
symmetry information in preference to the above space-group names.
They are only intended as comments.
;
_olex2_refinement_description
;
1. Fixed Uiso
 At 1.2 times of:
  All C(H) groups
 At 1.5 times of:
  All C(H,H,H) groups
2. Restrained distances
 C1-C2 \\sim C1-C2A
 with sigma of 0.02
 C2-C4 \\sim C2A-C3A
 with sigma of 0.02
 C2-C5 \\sim C2A-C4A
 with sigma of 0.02
 C2-C3 \\sim C2A-C5A
 with sigma of 0.02
 C1-C4 \\sim C1-C3A
 with sigma of 0.04
 C1-C5 \\sim C1-C4A
 with sigma of 0.04
 C1-C3 \\sim C1-C5A
 with sigma of 0.04
 C4-C5 \\sim C3A-C4A
 with sigma of 0.04
 C4-C3 \\sim C3A-C5A
 with sigma of 0.04
 C5-C3 \\sim C4A-C5A
 with sigma of 0.04
3. Uiso/Uaniso restraints and constraints
C2 \\sim C2A \\sim C3 \\sim C3A \\sim C4 \\sim C4A \\sim C5 \\sim C5A: within
2A with sigma of 0.01 and sigma for terminal atoms of 0.02 within 2A
4. Others
 Sof(C2A)=Sof(C3A)=Sof(H3AA)=Sof(H3AB)=Sof(H3AC)=Sof(C4A)=Sof(H4AA)=Sof(H4AB)=
 Sof(H4AC)=Sof(C5A)=Sof(H5AA)=Sof(H5AB)=Sof(H5AC)=1-FVAR(1)
 Sof(C2)=Sof(C3)=Sof(H3A)=Sof(H3B)=Sof(H3C)=Sof(C4)=Sof(H4A)=Sof(H4B)=Sof(H4C)=
 Sof(C5)=Sof(H5A)=Sof(H5B)=Sof(H5C)=FVAR(1)
5.a Ternary CH refined with riding coordinates:
 C27(H27), C30(H30), C44(H44), C47(H47)
5.b Aromatic/amide H refined with riding coordinates:
 C12(H12), C13(H13), C14(H14), C15(H15), C16(H16), C23(H23), C24(H24),
 C25(H25), C34(H34), C40(H40), C41(H41), C42(H42), C50(D50), C51(D51), C52(D52),
  C53(D53), C54(D54), C55(D55), C56(D56), C57(D57), C58(D58)
5.c Idealised Me refined as rotating group:
 C3(H3A,H3B,H3C), C3A(H3AA,H3AB,H3AC), C4(H4A,H4B,H4C), C4A(H4AA,H4AB,H4AC),
 C5(H5A,H5B,H5C), C5A(H5AA,H5AB,H5AC), C7(H7A,H7B,H7C), C8(H8A,H8B,H8C), C9(H9A,
 H9B,H9C), C18(H18A,H18B,H18C), C19(H19A,H19B,H19C), C20(H20A,H20B,H20C),
 C28(H28A,H28B,H28C), C29(H29A,H29B,H29C), C31(H31A,H31B,H31C), C32(H32A,H32B,
 H32C), C36(H36A,H36B,H36C), C37(H37A,H37B,H37C), C45(H45A,H45B,H45C), C46(H46A,
 H46B,H46C), C48(H48A,H48B,H48C), C49(H49A,H49B,H49C)
;
_olex2_submission_special_instructions 'No special instructions were received'

loop_
_space_group_symop_operation_xyz
'x, y, z'
'-x, y, -z+1/2'
'x+1/2, y+1/2, z'
'-x+1/2, y+1/2, -z+1/2'
'-x, -y, -z'
'x, -y, z-1/2'
'-x+1/2, -y+1/2, -z'
'x+1/2, -y+1/2, z-1/2'

loop_
_atom_site_label
_atom_site_type_symbol
_atom_site_fract_x
_atom_site_fract_y
_atom_site_fract_z
_atom_site_U_iso_or_equiv
_atom_site_adp_type
_atom_site_occupancy
_atom_site_site_symmetry_order
_atom_site_calc_flag
_atom_site_refinement_flags_posn
_atom_site_refinement_flags_adp
_atom_site_refinement_flags_occupancy
_atom_site_disorder_assembly
_atom_site_disorder_group
C1 C 0.58139(9) 0.2971(3) 0.2201(2) 0.0274(8) Uani 1 1 d D . . . .
C2 C 0.54711(17) 0.2702(7) 0.1748(5) 0.0352(18) Uani 0.737(14) 1 d D U P A 1
C2A C 0.5468(4) 0.262(2) 0.1848(11) 0.034(4) Uani 0.263(14) 1 d D U P A 2
C3 C 0.53870(17) 0.1607(6) 0.1877(5) 0.056(2) Uani 0.737(14) 1 d D U P A 1
H3A H 0.551713 0.111530 0.174715 0.083 Uiso 0.737(14) 1 calc R U P A 1
H3B H 0.516352 0.147723 0.159250 0.083 Uiso 0.737(14) 1 calc R U P A 1
H3C H 0.542630 0.152247 0.237485 0.083 Uiso 0.737(14) 1 calc R U P A 1
C3A C 0.5358(4) 0.1821(14) 0.2269(12) 0.041(5) Uani 0.263(14) 1 d D U P A 2
H3AA H 0.547659 0.117730 0.231817 0.062 Uiso 0.263(14) 1 calc R U P A 2
H3AB H 0.513176 0.168243 0.201887 0.062 Uiso 0.263(14) 1 calc R U P A 2
H3AC H 0.539542 0.209962 0.273564 0.062 Uiso 0.263(14) 1 calc R U P A 2
C4 C 0.5242(3) 0.3465(10) 0.1875(8) 0.047(3) Uani 0.737(14) 1 d D U P A 1
H4A H 0.526246 0.341155 0.236306 0.070 Uiso 0.737(14) 1 calc R U P A 1
H4B H 0.502503 0.329797 0.156020 0.070 Uiso 0.737(14) 1 calc R U P A 1
H4C H 0.529271 0.417046 0.178170 0.070 Uiso 0.737(14) 1 calc R U P A 1
C4A C 0.5264(8) 0.359(2) 0.173(2) 0.037(6) Uani 0.263(14) 1 d D U P A 2
H4AA H 0.526039 0.381952 0.217862 0.056 Uiso 0.263(14) 1 calc R U P A 2
H4AB H 0.504817 0.343206 0.140276 0.056 Uiso 0.263(14) 1 calc R U P A 2
H4AC H 0.535160 0.413820 0.153389 0.056 Uiso 0.263(14) 1 calc R U P A 2
C5 C 0.54251(17) 0.2789(8) 0.0975(4) 0.052(2) Uani 0.737(14) 1 d D U P A 1
H5A H 0.546867 0.349894 0.087485 0.078 Uiso 0.737(14) 1 calc R U P A 1
H5B H 0.520702 0.260802 0.067610 0.078 Uiso 0.737(14) 1 calc R U P A 1
H5C H 0.557016 0.231493 0.088122 0.078 Uiso 0.737(14) 1 calc R U P A 1
C5A C 0.5424(5) 0.217(2) 0.1141(11) 0.051(5) Uani 0.263(14) 1 d D U P A 2
H5AA H 0.552583 0.261797 0.090990 0.076 Uiso 0.263(14) 1 calc R U P A 2
H5AB H 0.519774 0.211876 0.084864 0.076 Uiso 0.263(14) 1 calc R U P A 2
H5AC H 0.551893 0.148056 0.120714 0.076 Uiso 0.263(14) 1 calc R U P A 2
C6 C 0.57391(11) 0.5801(4) 0.0949(2) 0.0419(11) Uani 1 1 d . . . . .
C7 C 0.58997(17) 0.4965(6) 0.0681(3) 0.083(2) Uani 1 1 d . . . . .
H7A H 0.610351 0.478598 0.105130 0.125 Uiso 1 1 calc R U . . .
H7B H 0.593318 0.522363 0.027011 0.125 Uiso 1 1 calc R U . . .
H7C H 0.576507 0.434931 0.054979 0.125 Uiso 1 1 calc R U . . .
C8 C 0.54012(12) 0.5945(4) 0.0437(2) 0.0491(12) Uani 1 1 d . . . . .
H8A H 0.528122 0.531244 0.041920 0.074 Uiso 1 1 calc R U . . .
H8B H 0.539754 0.609341 -0.003056 0.074 Uiso 1 1 calc R U . . .
H8C H 0.530610 0.652272 0.059111 0.074 Uiso 1 1 calc R U . . .
C9 C 0.59236(12) 0.6810(5) 0.1036(3) 0.0652(18) Uani 1 1 d . . . . .
H9A H 0.581448 0.736271 0.117578 0.098 Uiso 1 1 calc R U . . .
H9B H 0.593807 0.699286 0.058937 0.098 Uiso 1 1 calc R U . . .
H9C H 0.613637 0.672183 0.139710 0.098 Uiso 1 1 calc R U . . .
C10 C 0.57027(9) 0.5871(3) 0.2141(2) 0.0251(8) Uani 1 1 d . . . . .
C11 C 0.55600(9) 0.6913(3) 0.2092(2) 0.0295(9) Uani 1 1 d . . . . .
C12 C 0.52351(10) 0.7033(3) 0.1761(2) 0.0373(10) Uani 1 1 d . . . . .
H12 H 0.510619 0.644758 0.156386 0.045 Uiso 1 1 calc R U . . .
C13 C 0.50974(12) 0.7992(4) 0.1715(3) 0.0491(12) Uani 1 1 d . . . . .
H13 H 0.487478 0.806492 0.148865 0.059 Uiso 1 1 calc R U . . .
C14 C 0.52849(13) 0.8854(4) 0.1999(3) 0.0565(14) Uani 1 1 d . . . . .
H14 H 0.519121 0.951636 0.196630 0.068 Uiso 1 1 calc R U . . .
C15 C 0.56067(13) 0.8739(4) 0.2328(3) 0.0548(14) Uani 1 1 d . . . . .
H15 H 0.573521 0.932562 0.252167 0.066 Uiso 1 1 calc R U . . .
C16 C 0.57458(11) 0.7773(3) 0.2379(3) 0.0421(11) Uani 1 1 d . . . . .
H16 H 0.596817 0.770046 0.261116 0.051 Uiso 1 1 calc R U . . .
C17 C 0.57877(10) 0.5404(3) 0.3403(2) 0.0296(9) Uani 1 1 d . . . . .
C18 C 0.54625(11) 0.5773(4) 0.3340(2) 0.0404(11) Uani 1 1 d . . . . .
H18A H 0.542711 0.647899 0.315421 0.061 Uiso 1 1 calc R U . . .
H18B H 0.545147 0.576093 0.380303 0.061 Uiso 1 1 calc R U . . .
H18C H 0.530016 0.531491 0.302060 0.061 Uiso 1 1 calc R U . . .
C19 C 0.60426(11) 0.6147(4) 0.3861(2) 0.0416(11) Uani 1 1 d . . . . .
H19A H 0.624966 0.590842 0.388998 0.062 Uiso 1 1 calc R U . . .
H19B H 0.604060 0.616887 0.433240 0.062 Uiso 1 1 calc R U . . .
H19C H 0.600130 0.683962 0.365360 0.062 Uiso 1 1 calc R U . . .
C20 C 0.58485(11) 0.4337(3) 0.3740(2) 0.0346(10) Uani 1 1 d . . . . .
H20A H 0.568359 0.385917 0.345201 0.052 Uiso 1 1 calc R U . . .
H20B H 0.584605 0.437894 0.421059 0.052 Uiso 1 1 calc R U . . .
H20C H 0.605496 0.408606 0.377348 0.052 Uiso 1 1 calc R U . . .
C21 C 0.66929(8) 0.0852(3) 0.38228(19) 0.0207(7) Uani 1 1 d . . . . .
C22 C 0.66295(9) 0.0025(3) 0.33516(19) 0.0244(8) Uani 1 1 d . . . . .
C23 C 0.65029(9) -0.0875(3) 0.3507(2) 0.0292(9) Uani 1 1 d . . . . .
H23 H 0.646607 -0.145414 0.320268 0.035 Uiso 1 1 calc R U . . .
C24 C 0.64303(10) -0.0943(3) 0.4088(2) 0.0310(9) Uani 1 1 d . . . . .
H24 H 0.634192 -0.156023 0.418169 0.037 Uiso 1 1 calc R U . . .
C25 C 0.64861(9) -0.0108(3) 0.4538(2) 0.0276(8) Uani 1 1 d . . . . .
H25 H 0.643206 -0.015596 0.493606 0.033 Uiso 1 1 calc R U . . .
C26 C 0.66200(8) 0.0802(3) 0.44202(19) 0.0237(8) Uani 1 1 d . . . . .
C27 C 0.66948(9) 0.0076(3) 0.2686(2) 0.0295(9) Uani 1 1 d . . . . .
H27 H 0.673167 0.081673 0.260228 0.035 Uiso 1 1 calc R U . . .
C28 C 0.64128(11) -0.0307(4) 0.2047(2) 0.0399(10) Uani 1 1 d . . . . .
H28A H 0.638685 -0.105267 0.208960 0.060 Uiso 1 1 calc R U . . .
H28B H 0.644986 -0.016764 0.161953 0.060 Uiso 1 1 calc R U . . .
H28C H 0.622123 0.005217 0.202193 0.060 Uiso 1 1 calc R U . . .
C29 C 0.69910(11) -0.0531(4) 0.2759(3) 0.0440(11) Uani 1 1 d . . . . .
H29A H 0.717571 -0.021677 0.312505 0.066 Uiso 1 1 calc R U . . .
H29B H 0.701788 -0.051902 0.231165 0.066 Uiso 1 1 calc R U . . .
H29C H 0.696938 -0.124820 0.288645 0.066 Uiso 1 1 calc R U . . .
C30 C 0.66740(9) 0.1698(3) 0.49238(18) 0.0255(8) Uani 1 1 d . . . . .
H30 H 0.680241 0.222952 0.480301 0.031 Uiso 1 1 calc R U . . .
C31 C 0.63595(10) 0.2192(3) 0.4843(2) 0.0328(9) Uani 1 1 d . . . . .
H31A H 0.624292 0.238720 0.435182 0.049 Uiso 1 1 calc R U . . .
H31B H 0.639955 0.280894 0.513991 0.049 Uiso 1 1 calc R U . . .
H31C H 0.623469 0.169644 0.498603 0.049 Uiso 1 1 calc R U . . .
C32 C 0.68561(10) 0.1369(3) 0.5687(2) 0.0331(9) Uani 1 1 d . . . . .
H32A H 0.672703 0.088857 0.582885 0.050 Uiso 1 1 calc R U . . .
H32B H 0.690483 0.197960 0.599044 0.050 Uiso 1 1 calc R U . . .
H32C H 0.705295 0.102723 0.572944 0.050 Uiso 1 1 calc R U . . .
C33 C 0.71461(9) 0.1820(3) 0.39004(19) 0.0227(8) Uani 1 1 d . . . . .
C34 C 0.73020(9) 0.2519(3) 0.36260(19) 0.0241(8) Uani 1 1 d . . . . .
H34 H 0.752419 0.256475 0.387361 0.029 Uiso 1 1 calc R U . . .
C35 C 0.71734(9) 0.3158(3) 0.30355(18) 0.0233(8) Uani 1 1 d . . . . .
C36 C 0.73507(9) 0.1083(3) 0.4452(2) 0.0295(9) Uani 1 1 d . . . . .
H36A H 0.730706 0.115767 0.487756 0.044 Uiso 1 1 calc R U . . .
H36B H 0.757338 0.123924 0.456177 0.044 Uiso 1 1 calc R U . . .
H36C H 0.730489 0.037321 0.427778 0.044 Uiso 1 1 calc R U . . .
C37 C 0.74043(9) 0.3562(3) 0.2741(2) 0.0286(9) Uani 1 1 d . . . . .
H37A H 0.731871 0.345515 0.223244 0.043 Uiso 1 1 calc R U . . .
H37B H 0.760506 0.319183 0.295710 0.043 Uiso 1 1 calc R U . . .
H37C H 0.743908 0.430164 0.284374 0.043 Uiso 1 1 calc R U . . .
C38 C 0.67809(9) 0.4000(3) 0.20870(19) 0.0266(8) Uani 1 1 d . . . . .
C39 C 0.68359(10) 0.5076(3) 0.2133(2) 0.0315(9) Uani 1 1 d . . . . .
C40 C 0.67961(11) 0.5604(4) 0.1516(2) 0.0425(11) Uani 1 1 d . . . . .
H40 H 0.683128 0.632846 0.153330 0.051 Uiso 1 1 calc R U . . .
C41 C 0.67064(12) 0.5094(4) 0.0880(3) 0.0490(13) Uani 1 1 d . . . . .
H41 H 0.669218 0.546113 0.047054 0.059 Uiso 1 1 calc R U . . .
C42 C 0.66381(11) 0.4057(4) 0.0840(2) 0.0410(11) Uani 1 1 d . . . . .
H42 H 0.656931 0.371689 0.039911 0.049 Uiso 1 1 calc R U . . .
C43 C 0.66681(9) 0.3492(3) 0.1440(2) 0.0300(9) Uani 1 1 d . . . . .
C44 C 0.69466(10) 0.5665(3) 0.2824(2) 0.0347(9) Uani 1 1 d . . . . .
H44 H 0.700595 0.515179 0.321512 0.042 Uiso 1 1 calc R U . . .
C45 C 0.72375(12) 0.6342(4) 0.2931(3) 0.0519(13) Uani 1 1 d . . . . .
H45A H 0.717719 0.690437 0.258650 0.078 Uiso 1 1 calc R U . . .
H45B H 0.740134 0.591872 0.286745 0.078 Uiso 1 1 calc R U . . .
H45C H 0.731911 0.663153 0.340551 0.078 Uiso 1 1 calc R U . . .
C46 C 0.66834(11) 0.6353(3) 0.2865(3) 0.0417(11) Uani 1 1 d . . . . .
H46A H 0.662009 0.685705 0.248141 0.063 Uiso 1 1 calc R U . . .
H46B H 0.676012 0.671794 0.331567 0.063 Uiso 1 1 calc R U . . .
H46C H 0.650145 0.592428 0.282471 0.063 Uiso 1 1 calc R U . . .
C47 C 0.65921(10) 0.2345(3) 0.1381(2) 0.0312(9) Uani 1 1 d . . . . .
H47 H 0.656122 0.214342 0.181644 0.037 Uiso 1 1 calc R U . . .
C48 C 0.62853(11) 0.2091(4) 0.0760(2) 0.0478(12) Uani 1 1 d . . . . .
H48A H 0.611028 0.247124 0.080751 0.072 Uiso 1 1 calc R U . . .
H48B H 0.624415 0.134706 0.075385 0.072 Uiso 1 1 calc R U . . .
H48C H 0.630467 0.229098 0.032212 0.072 Uiso 1 1 calc R U . . .
C49 C 0.68663(11) 0.1709(4) 0.1362(3) 0.0440(11) Uani 1 1 d . . . . .
H49A H 0.691433 0.192192 0.095977 0.066 Uiso 1 1 calc R U . . .
H49B H 0.680933 0.097526 0.131773 0.066 Uiso 1 1 calc R U . . .
H49C H 0.705211 0.181982 0.179635 0.066 Uiso 1 1 calc R U . . .
Cl Cl 0.67236(2) 0.41590(6) 0.40975(4) 0.01729(18) Uani 1 1 d . . . . .
Ga Ga 0.65747(2) 0.29798(3) 0.31608(2) 0.01991(11) Uani 1 1 d . . . . .
Ge Ge 0.60374(2) 0.43221(3) 0.23001(2) 0.02368(11) Uani 1 1 d . . . . .
N1 N 0.57505(8) 0.5384(3) 0.16241(16) 0.0293(7) Uani 1 1 d . . . . .
N2 N 0.58063(7) 0.5270(2) 0.27136(16) 0.0249(7) Uani 1 1 d . . . . .
N3 N 0.68346(7) 0.1778(2) 0.36679(15) 0.0205(6) Uani 1 1 d . . . . .
N4 N 0.68670(7) 0.3386(2) 0.27192(15) 0.0212(6) Uani 1 1 d . . . . .
P P 0.60775(2) 0.20988(8) 0.27063(5) 0.0276(2) Uani 1 1 d . . . . .
C50 C 0.56338(13) 0.0599(6) 0.4011(3) 0.0708(19) Uani 1 1 d . . . . .
D50 D 0.570598 0.079191 0.365588 0.085 Uiso 1 1 calc R U . . .
C51 C 0.55187(14) 0.1354(5) 0.4347(4) 0.086(2) Uani 1 1 d . . . . .
D51 D 0.551057 0.206214 0.421917 0.103 Uiso 1 1 calc R U . . .
C52 C 0.54184(15) 0.1039(6) 0.4866(4) 0.081(2) Uani 1 1 d . . . . .
D52 D 0.534473 0.153619 0.510422 0.097 Uiso 1 1 calc R U . . .
C53 C 0.54247(15) 0.0031(6) 0.5034(3) 0.0741(18) Uani 1 1 d . . . . .
D53 D 0.534977 -0.017916 0.538117 0.089 Uiso 1 1 calc R U . . .
C54 C 0.55364(14) -0.0681(5) 0.4714(3) 0.0619(15) Uani 1 1 d . . . . .
D54 D 0.554307 -0.138602 0.484658 0.074 Uiso 1 1 calc R U . . .
C55 C 0.56392(13) -0.0411(5) 0.4206(3) 0.0605(15) Uani 1 1 d . . . . .
D55 D 0.571551 -0.092679 0.398513 0.073 Uiso 1 1 calc R U . . .
C56 C 0.73803(13) 0.6515(4) 0.4895(3) 0.0567(14) Uani 1 1 d . . . . .
D56 D 0.729734 0.583331 0.481739 0.068 Uiso 1 1 calc R U . . .
C57 C 0.71819(11) 0.7346(4) 0.4833(3) 0.0463(12) Uani 1 1 d . . . . .
D57 D 0.696357 0.723533 0.472227 0.056 Uiso 1 1 calc R U . . .
C58 C 0.73009(13) 0.8323(4) 0.4931(3) 0.0537(13) Uani 1 1 d . . . . .
D58 D 0.716442 0.889591 0.487925 0.064 Uiso 1 1 calc R U . . .

loop_
_atom_site_aniso_label
_atom_site_aniso_U_11
_atom_site_aniso_U_22
_atom_site_aniso_U_33
_atom_site_aniso_U_23
_atom_site_aniso_U_13
_atom_site_aniso_U_12
C1 0.032(2) 0.024(2) 0.026(2) -0.0022(16) 0.0106(17) 0.0022(17)
C2 0.026(3) 0.028(3) 0.040(4) -0.004(3) 0.001(3) 0.004(2)
C2A 0.025(5) 0.036(6) 0.039(6) -0.001(5) 0.009(5) -0.001(5)
C3 0.035(4) 0.042(4) 0.065(5) 0.005(4) -0.007(4) -0.009(3)
C3A 0.024(7) 0.025(8) 0.059(9) 0.003(7) -0.002(7) -0.005(6)
C4 0.024(4) 0.047(5) 0.069(7) -0.013(4) 0.018(4) -0.003(4)
C4A 0.022(8) 0.041(9) 0.048(10) 0.000(8) 0.013(7) 0.001(8)
C5 0.039(4) 0.059(5) 0.043(4) -0.009(4) -0.001(3) -0.001(4)
C5A 0.039(7) 0.052(9) 0.047(8) -0.023(8) 0.000(7) 0.001(8)
C6 0.043(3) 0.057(3) 0.030(2) 0.021(2) 0.019(2) 0.018(2)
C7 0.112(5) 0.116(6) 0.039(3) 0.034(3) 0.048(3) 0.062(5)
C8 0.052(3) 0.058(3) 0.032(2) 0.013(2) 0.011(2) 0.002(2)
C9 0.040(3) 0.098(5) 0.054(3) 0.047(3) 0.015(2) -0.007(3)
C10 0.0195(18) 0.025(2) 0.030(2) 0.0008(16) 0.0091(16) -0.0014(15)
C11 0.029(2) 0.023(2) 0.039(2) 0.0063(17) 0.0154(18) 0.0009(16)
C12 0.031(2) 0.032(2) 0.050(3) 0.010(2) 0.017(2) 0.0036(19)
C13 0.037(3) 0.038(3) 0.076(4) 0.016(2) 0.025(3) 0.008(2)
C14 0.057(3) 0.025(2) 0.099(4) 0.011(3) 0.043(3) 0.011(2)
C15 0.053(3) 0.024(2) 0.090(4) -0.004(2) 0.031(3) -0.004(2)
C16 0.034(2) 0.027(2) 0.063(3) 0.001(2) 0.015(2) -0.0024(19)
C17 0.035(2) 0.034(2) 0.0222(19) -0.0011(16) 0.0134(17) 0.0053(18)
C18 0.041(2) 0.050(3) 0.036(2) 0.003(2) 0.021(2) 0.013(2)
C19 0.046(3) 0.040(3) 0.034(2) -0.008(2) 0.012(2) -0.001(2)
C20 0.043(2) 0.042(2) 0.024(2) 0.0017(18) 0.0182(18) 0.006(2)
C21 0.0205(18) 0.0171(18) 0.0262(18) 0.0034(14) 0.0110(15) 0.0022(14)
C22 0.025(2) 0.0205(19) 0.028(2) 0.0012(15) 0.0103(16) 0.0042(15)
C23 0.031(2) 0.0182(19) 0.039(2) -0.0012(16) 0.0144(18) -0.0014(16)
C24 0.035(2) 0.023(2) 0.036(2) 0.0031(17) 0.0142(18) -0.0057(17)
C25 0.030(2) 0.026(2) 0.028(2) 0.0048(16) 0.0130(17) -0.0029(17)
C26 0.0211(18) 0.024(2) 0.0245(19) 0.0044(15) 0.0074(15) 0.0018(15)
C27 0.034(2) 0.025(2) 0.034(2) -0.0051(17) 0.0189(18) -0.0008(17)
C28 0.047(3) 0.046(3) 0.032(2) -0.008(2) 0.021(2) -0.005(2)
C29 0.042(3) 0.051(3) 0.047(3) -0.011(2) 0.026(2) 0.005(2)
C30 0.032(2) 0.025(2) 0.0212(19) 0.0004(15) 0.0121(16) -0.0020(16)
C31 0.038(2) 0.031(2) 0.033(2) -0.0034(18) 0.0172(19) 0.0006(18)
C32 0.040(2) 0.032(2) 0.025(2) 0.0006(17) 0.0106(18) -0.0071(19)
C33 0.0244(19) 0.0193(19) 0.0241(19) -0.0027(14) 0.0093(16) -0.0004(15)
C34 0.0210(18) 0.026(2) 0.0250(19) 0.0000(15) 0.0082(15) -0.0013(15)
C35 0.028(2) 0.0208(19) 0.0222(18) -0.0032(15) 0.0113(16) -0.0036(15)
C36 0.027(2) 0.029(2) 0.031(2) 0.0076(17) 0.0102(17) 0.0004(17)
C37 0.027(2) 0.031(2) 0.033(2) 0.0058(17) 0.0172(17) 0.0015(17)
C38 0.028(2) 0.033(2) 0.0236(19) 0.0072(16) 0.0152(16) 0.0045(17)
C39 0.034(2) 0.027(2) 0.039(2) 0.0099(18) 0.0207(19) 0.0036(18)
C40 0.051(3) 0.032(2) 0.054(3) 0.020(2) 0.030(2) 0.010(2)
C41 0.061(3) 0.053(3) 0.043(3) 0.025(2) 0.032(3) 0.022(3)
C42 0.050(3) 0.050(3) 0.028(2) 0.012(2) 0.021(2) 0.018(2)
C43 0.032(2) 0.037(2) 0.025(2) 0.0051(17) 0.0149(17) 0.0112(18)
C44 0.041(2) 0.021(2) 0.044(2) 0.0042(18) 0.018(2) -0.0008(18)
C45 0.045(3) 0.031(3) 0.085(4) -0.003(2) 0.031(3) -0.008(2)
C46 0.047(3) 0.027(2) 0.054(3) -0.005(2) 0.022(2) 0.000(2)
C47 0.039(2) 0.036(2) 0.0217(19) -0.0049(17) 0.0146(18) 0.0042(19)
C48 0.044(3) 0.054(3) 0.036(3) -0.012(2) 0.006(2) 0.006(2)
C49 0.044(3) 0.038(3) 0.052(3) -0.001(2) 0.021(2) 0.007(2)
Cl 0.0216(4) 0.0207(4) 0.0141(4) 0.0077(3) 0.0119(3) 0.0083(3)
Ga 0.0234(2) 0.0183(2) 0.0193(2) 0.00055(15) 0.00971(16) 0.00039(16)
Ge 0.0270(2) 0.0236(2) 0.0212(2) 0.00156(16) 0.01023(16) 0.00296(17)
N1 0.0338(19) 0.0322(19) 0.0246(17) 0.0082(14) 0.0142(15) 0.0071(15)
N2 0.0302(17) 0.0222(16) 0.0242(16) 0.0001(13) 0.0128(14) 0.0012(14)
N3 0.0214(16) 0.0196(16) 0.0219(15) 0.0007(12) 0.0100(13) -0.0008(12)
N4 0.0246(16) 0.0189(15) 0.0213(15) 0.0031(12) 0.0102(13) 0.0006(13)
P 0.0249(5) 0.0219(5) 0.0325(5) 0.0001(4) 0.0073(4) 0.0003(4)
C50 0.045(3) 0.095(5) 0.060(4) 0.019(3) 0.006(3) -0.023(3)
C51 0.043(3) 0.049(4) 0.123(6) 0.024(4) -0.014(4) -0.004(3)
C52 0.050(4) 0.081(5) 0.096(5) -0.026(4) 0.013(4) -0.003(3)
C53 0.066(4) 0.097(6) 0.057(4) -0.005(4) 0.023(3) -0.005(4)
C54 0.063(4) 0.063(4) 0.055(3) 0.013(3) 0.018(3) 0.001(3)
C55 0.043(3) 0.065(4) 0.066(4) -0.008(3) 0.014(3) -0.007(3)
C56 0.051(3) 0.038(3) 0.073(4) 0.015(3) 0.016(3) 0.005(2)
C57 0.038(3) 0.046(3) 0.054(3) 0.017(2) 0.017(2) 0.007(2)
C58 0.057(3) 0.040(3) 0.063(3) 0.012(2) 0.023(3) 0.014(2)

loop_
_atom_type_symbol
_atom_type_description
_atom_type_scat_dispersion_real
_atom_type_scat_dispersion_imag
_atom_type_scat_source
C C 0.0033 0.0016 'International Tables Vol C Tables 4.2.6.8 and 6.1.1.4'
H H 0.0000 0.0000 'International Tables Vol C Tables 4.2.6.8 and 6.1.1.4'
Cl Cl 0.1484 0.1585 'International Tables Vol C Tables 4.2.6.8 and 6.1.1.4'
D D 0.0000 0.0000 'International Tables Vol C Tables 4.2.6.8 and 6.1.1.4'
Ga Ga 0.2307 1.6083 'International Tables Vol C Tables 4.2.6.8 and 6.1.1.4'
Ge Ge 0.1547 1.8001 'International Tables Vol C Tables 4.2.6.8 and 6.1.1.4'
N N 0.0061 0.0033 'International Tables Vol C Tables 4.2.6.8 and 6.1.1.4'
P P 0.1023 0.0942 'International Tables Vol C Tables 4.2.6.8 and 6.1.1.4'

loop_
_geom_angle_atom_site_label_1
_geom_angle_atom_site_label_2
_geom_angle_atom_site_label_3
_geom_angle
_geom_angle_site_symmetry_1
_geom_angle_site_symmetry_3
_geom_angle_publ_flag
C2 C1 Ge 129.0(4) . . ?
C2 C1 P 123.2(4) . . ?
C2A C1 Ge 134.5(10) . . ?
C2A C1 P 117.3(10) . . ?
P C1 Ge 107.7(2) . . ?
C1 C2 C4 111.2(8) . . ?
C1 C2 C5 108.3(6) . . ?
C3 C2 C1 112.1(6) . . ?
C3 C2 C4 109.3(9) . . ?
C3 C2 C5 108.1(7) . . ?
C5 C2 C4 107.8(8) . . ?
C1 C2A C3A 115.5(15) . . ?
C4A C2A C1 107(2) . . ?
C4A C2A C3A 108.8(19) . . ?
C5A C2A C1 107.2(14) . . ?
C5A C2A C3A 109.4(17) . . ?
C5A C2A C4A 109(2) . . ?
C2 C3 H3A 109.5 . . ?
C2 C3 H3B 109.5 . . ?
C2 C3 H3C 109.5 . . ?
H3A C3 H3B 109.5 . . ?
H3A C3 H3C 109.5 . . ?
H3B C3 H3C 109.5 . . ?
C2A C3A H3AA 109.5 . . ?
C2A C3A H3AB 109.5 . . ?
C2A C3A H3AC 109.5 . . ?
H3AA C3A H3AB 109.5 . . ?
H3AA C3A H3AC 109.5 . . ?
H3AB C3A H3AC 109.5 . . ?
C2 C4 H4A 109.5 . . ?
C2 C4 H4B 109.5 . . ?
C2 C4 H4C 109.5 . . ?
H4A C4 H4B 109.5 . . ?
H4A C4 H4C 109.5 . . ?
H4B C4 H4C 109.5 . . ?
C2A C4A H4AA 109.5 . . ?
C2A C4A H4AB 109.5 . . ?
C2A C4A H4AC 109.5 . . ?
H4AA C4A H4AB 109.5 . . ?
H4AA C4A H4AC 109.5 . . ?
H4AB C4A H4AC 109.5 . . ?
C2 C5 H5A 109.5 . . ?
C2 C5 H5B 109.5 . . ?
C2 C5 H5C 109.5 . . ?
H5A C5 H5B 109.5 . . ?
H5A C5 H5C 109.5 . . ?
H5B C5 H5C 109.5 . . ?
C2A C5A H5AA 109.5 . . ?
C2A C5A H5AB 109.5 . . ?
C2A C5A H5AC 109.5 . . ?
H5AA C5A H5AB 109.5 . . ?
H5AA C5A H5AC 109.5 . . ?
H5AB C5A H5AC 109.5 . . ?
C8 C6 C7 110.0(5) . . ?
C8 C6 C9 110.4(4) . . ?
C9 C6 C7 108.8(5) . . ?
N1 C6 C7 103.8(4) . . ?
N1 C6 C8 110.8(4) . . ?
N1 C6 C9 112.7(4) . . ?
C6 C7 H7A 109.5 . . ?
C6 C7 H7B 109.5 . . ?
C6 C7 H7C 109.5 . . ?
H7A C7 H7B 109.5 . . ?
H7A C7 H7C 109.5 . . ?
H7B C7 H7C 109.5 . . ?
C6 C8 H8A 109.5 . . ?
C6 C8 H8B 109.5 . . ?
C6 C8 H8C 109.5 . . ?
H8A C8 H8B 109.5 . . ?
H8A C8 H8C 109.5 . . ?
H8B C8 H8C 109.5 . . ?
C6 C9 H9A 109.5 . . ?
C6 C9 H9B 109.5 . . ?
C6 C9 H9C 109.5 . . ?
H9A C9 H9B 109.5 . . ?
H9A C9 H9C 109.5 . . ?
H9B C9 H9C 109.5 . . ?
C11 C10 Ge 168.9(3) . . ?
N1 C10 C11 125.6(3) . . ?
N1 C10 Ge 55.51(19) . . ?
N1 C10 N2 108.8(3) . . ?
N2 C10 C11 125.6(3) . . ?
N2 C10 Ge 54.74(18) . . ?
C12 C11 C10 119.8(4) . . ?
C16 C11 C10 121.1(4) . . ?
C16 C11 C12 119.1(4) . . ?
C11 C12 H12 119.6 . . ?
C13 C12 C11 120.7(4) . . ?
C13 C12 H12 119.6 . . ?
C12 C13 H13 120.0 . . ?
C12 C13 C14 120.0(4) . . ?
C14 C13 H13 120.0 . . ?
C13 C14 H14 120.2 . . ?
C15 C14 C13 119.5(4) . . ?
C15 C14 H14 120.2 . . ?
C14 C15 H15 119.7 . . ?
C14 C15 C16 120.7(5) . . ?
C16 C15 H15 119.7 . . ?
C11 C16 C15 120.0(4) . . ?
C11 C16 H16 120.0 . . ?
C15 C16 H16 120.0 . . ?
C18 C17 C19 110.3(4) . . ?
C20 C17 C18 108.8(3) . . ?
C20 C17 C19 109.1(3) . . ?
N2 C17 C18 112.2(3) . . ?
N2 C17 C19 110.8(3) . . ?
N2 C17 C20 105.5(3) . . ?
C17 C18 H18A 109.5 . . ?
C17 C18 H18B 109.5 . . ?
C17 C18 H18C 109.5 . . ?
H18A C18 H18B 109.5 . . ?
H18A C18 H18C 109.5 . . ?
H18B C18 H18C 109.5 . . ?
C17 C19 H19A 109.5 . . ?
C17 C19 H19B 109.5 . . ?
C17 C19 H19C 109.5 . . ?
H19A C19 H19B 109.5 . . ?
H19A C19 H19C 109.5 . . ?
H19B C19 H19C 109.5 . . ?
C17 C20 H20A 109.5 . . ?
C17 C20 H20B 109.5 . . ?
C17 C20 H20C 109.5 . . ?
H20A C20 H20B 109.5 . . ?
H20A C20 H20C 109.5 . . ?
H20B C20 H20C 109.5 . . ?
C22 C21 C26 121.5(3) . . ?
C22 C21 N3 117.7(3) . . ?
C26 C21 N3 120.8(3) . . ?
C21 C22 C27 122.4(3) . . ?
C23 C22 C21 118.1(3) . . ?
C23 C22 C27 119.5(3) . . ?
C22 C23 H23 119.3 . . ?
C24 C23 C22 121.4(4) . . ?
C24 C23 H23 119.3 . . ?
C23 C24 H24 120.1 . . ?
C23 C24 C25 119.7(4) . . ?
C25 C24 H24 120.1 . . ?
C24 C25 H25 119.3 . . ?
C24 C25 C26 121.4(3) . . ?
C26 C25 H25 119.3 . . ?
C21 C26 C30 122.7(3) . . ?
C25 C26 C21 117.8(3) . . ?
C25 C26 C30 119.5(3) . . ?
C22 C27 H27 107.8 . . ?
C22 C27 C28 111.7(3) . . ?
C22 C27 C29 111.7(3) . . ?
C28 C27 H27 107.8 . . ?
C29 C27 H27 107.8 . . ?
C29 C27 C28 109.9(3) . . ?
C27 C28 H28A 109.5 . . ?
C27 C28 H28B 109.5 . . ?
C27 C28 H28C 109.5 . . ?
H28A C28 H28B 109.5 . . ?
H28A C28 H28C 109.5 . . ?
H28B C28 H28C 109.5 . . ?
C27 C29 H29A 109.5 . . ?
C27 C29 H29B 109.5 . . ?
C27 C29 H29C 109.5 . . ?
H29A C29 H29B 109.5 . . ?
H29A C29 H29C 109.5 . . ?
H29B C29 H29C 109.5 . . ?
C26 C30 H30 108.1 . . ?
C26 C30 C31 110.5(3) . . ?
C26 C30 C32 112.0(3) . . ?
C31 C30 H30 108.1 . . ?
C31 C30 C32 110.1(3) . . ?
C32 C30 H30 108.1 . . ?
C30 C31 H31A 109.5 . . ?
C30 C31 H31B 109.5 . . ?
C30 C31 H31C 109.5 . . ?
H31A C31 H31B 109.5 . . ?
H31A C31 H31C 109.5 . . ?
H31B C31 H31C 109.5 . . ?
C30 C32 H32A 109.5 . . ?
C30 C32 H32B 109.5 . . ?
C30 C32 H32C 109.5 . . ?
H32A C32 H32B 109.5 . . ?
H32A C32 H32C 109.5 . . ?
H32B C32 H32C 109.5 . . ?
C34 C33 C36 116.6(3) . . ?
N3 C33 C34 122.1(3) . . ?
N3 C33 C36 121.2(3) . . ?
C33 C34 H34 115.7 . . ?
C35 C34 C33 128.6(3) . . ?
C35 C34 H34 115.7 . . ?
C34 C35 C37 115.6(3) . . ?
N4 C35 C34 124.4(3) . . ?
N4 C35 C37 120.0(3) . . ?
C33 C36 H36A 109.5 . . ?
C33 C36 H36B 109.5 . . ?
C33 C36 H36C 109.5 . . ?
H36A C36 H36B 109.5 . . ?
H36A C36 H36C 109.5 . . ?
H36B C36 H36C 109.5 . . ?
C35 C37 H37A 109.5 . . ?
C35 C37 H37B 109.5 . . ?
C35 C37 H37C 109.5 . . ?
H37A C37 H37B 109.5 . . ?
H37A C37 H37C 109.5 . . ?
H37B C37 H37C 109.5 . . ?
C39 C38 N4 120.1(3) . . ?
C43 C38 C39 121.2(3) . . ?
C43 C38 N4 118.5(3) . . ?
C38 C39 C44 122.9(3) . . ?
C40 C39 C38 117.8(4) . . ?
C40 C39 C44 119.3(4) . . ?
C39 C40 H40 119.3 . . ?
C41 C40 C39 121.4(4) . . ?
C41 C40 H40 119.3 . . ?
C40 C41 H41 120.1 . . ?
C42 C41 C40 119.9(4) . . ?
C42 C41 H41 120.1 . . ?
C41 C42 H42 119.4 . . ?
C41 C42 C43 121.1(4) . . ?
C43 C42 H42 119.4 . . ?
C38 C43 C42 118.4(4) . . ?
C38 C43 C47 121.7(3) . . ?
C42 C43 C47 119.9(4) . . ?
C39 C44 H44 108.3 . . ?
C39 C44 C45 111.9(4) . . ?
C39 C44 C46 111.2(4) . . ?
C45 C44 H44 108.3 . . ?
C46 C44 H44 108.3 . . ?
C46 C44 C45 108.8(4) . . ?
C44 C45 H45A 109.5 . . ?
C44 C45 H45B 109.5 . . ?
C44 C45 H45C 109.5 . . ?
H45A C45 H45B 109.5 . . ?
H45A C45 H45C 109.5 . . ?
H45B C45 H45C 109.5 . . ?
C44 C46 H46A 109.5 . . ?
C44 C46 H46B 109.5 . . ?
C44 C46 H46C 109.5 . . ?
H46A C46 H46B 109.5 . . ?
H46A C46 H46C 109.5 . . ?
H46B C46 H46C 109.5 . . ?
C43 C47 H47 107.0 . . ?
C43 C47 C48 112.7(4) . . ?
C43 C47 C49 111.4(4) . . ?
C48 C47 H47 107.0 . . ?
C49 C47 H47 107.0 . . ?
C49 C47 C48 111.4(4) . . ?
C47 C48 H48A 109.5 . . ?
C47 C48 H48B 109.5 . . ?
C47 C48 H48C 109.5 . . ?
H48A C48 H48B 109.5 . . ?
H48A C48 H48C 109.5 . . ?
H48B C48 H48C 109.5 . . ?
C47 C49 H49A 109.5 . . ?
C47 C49 H49B 109.5 . . ?
C47 C49 H49C 109.5 . . ?
H49A C49 H49B 109.5 . . ?
H49A C49 H49C 109.5 . . ?
H49B C49 H49C 109.5 . . ?
Cl Ga Ge 91.26(2) . . ?
Cl Ga P 124.07(3) . . ?
N3 Ga Cl 98.64(9) . . ?
N3 Ga Ge 163.34(9) . . ?
N3 Ga P 96.92(9) . . ?
N4 Ga Cl 100.18(9) . . ?
N4 Ga Ge 97.13(9) . . ?
N4 Ga N3 94.29(12) . . ?
N4 Ga P 131.68(9) . . ?
P Ga Ge 66.42(3) . . ?
C1 Ge C10 115.30(14) . . ?
C1 Ge Ga 79.92(11) . . ?
C1 Ge N1 110.47(15) . . ?
C1 Ge N2 103.93(14) . . ?
C10 Ge Ga 151.88(9) . . ?
N1 Ge C10 32.61(12) . . ?
N1 Ge Ga 165.72(9) . . ?
N2 Ge C10 32.81(12) . . ?
N2 Ge Ga 123.52(9) . . ?
N2 Ge N1 64.78(12) . . ?
C6 N1 Ge 132.1(3) . . ?
C10 N1 C6 129.0(4) . . ?
C10 N1 Ge 91.9(2) . . ?
C10 N2 C17 130.8(3) . . ?
C10 N2 Ge 92.4(2) . . ?
C17 N2 Ge 136.1(3) . . ?
C21 N3 Ga 122.0(2) . . ?
C33 N3 C21 117.9(3) . . ?
C33 N3 Ga 120.1(2) . . ?
C35 N4 C38 115.4(3) . . ?
C35 N4 Ga 119.6(2) . . ?
C38 N4 Ga 124.8(2) . . ?
C1 P Ga 105.68(14) . . ?
C51 C50 D50 120.6 . . ?
C55 C50 D50 120.6 . . ?
C55 C50 C51 118.9(6) . . ?
C50 C51 D51 120.7 . . ?
C52 C51 C50 118.6(6) . . ?
C52 C51 D51 120.7 . . ?
C51 C52 D52 119.8 . . ?
C53 C52 C51 120.4(7) . . ?
C53 C52 D52 119.8 . . ?
C52 C53 D53 119.7 . . ?
C52 C53 C54 120.6(7) . . ?
C54 C53 D53 119.7 . . ?
C53 C54 D54 119.4 . . ?
C53 C54 C55 121.3(6) . . ?
C55 C54 D54 119.4 . . ?
C50 C55 D55 119.9 . . ?
C54 C55 C50 120.3(6) . . ?
C54 C55 D55 119.9 . . ?
C57 C56 D56 120.0 . . ?
C58 C56 D56 120.0 7_666 . ?
C58 C56 C57 120.0(5) 7_666 . ?
C56 C57 D57 120.1 . . ?
C58 C57 C56 119.7(5) . . ?
C58 C57 D57 120.1 . . ?
C56 C58 D58 119.9 7_666 . ?
C57 C58 C56 120.2(5) . 7_666 ?
C57 C58 D58 119.9 . . ?

loop_
_geom_bond_atom_site_label_1
_geom_bond_atom_site_label_2
_geom_bond_distance
_geom_bond_site_symmetry_2
_geom_bond_publ_flag
C1 C2 1.528(7) . ?
C1 C2A 1.538(15) . ?
C1 Ge 1.998(4) . ?
C1 P 1.689(4) . ?
C2 C3 1.520(10) . ?
C2 C4 1.538(12) . ?
C2 C5 1.533(11) . ?
C2A C3A 1.561(19) . ?
C2A C4A 1.52(2) . ?
C2A C5A 1.514(19) . ?
C3 H3A 0.9800 . ?
C3 H3B 0.9800 . ?
C3 H3C 0.9800 . ?
C3A H3AA 0.9800 . ?
C3A H3AB 0.9800 . ?
C3A H3AC 0.9800 . ?
C4 H4A 0.9800 . ?
C4 H4B 0.9800 . ?
C4 H4C 0.9800 . ?
C4A H4AA 0.9800 . ?
C4A H4AB 0.9800 . ?
C4A H4AC 0.9800 . ?
C5 H5A 0.9800 . ?
C5 H5B 0.9800 . ?
C5 H5C 0.9800 . ?
C5A H5AA 0.9800 . ?
C5A H5AB 0.9800 . ?
C5A H5AC 0.9800 . ?
C6 C7 1.530(7) . ?
C6 C8 1.513(6) . ?
C6 C9 1.529(7) . ?
C6 N1 1.480(5) . ?
C7 H7A 0.9800 . ?
C7 H7B 0.9800 . ?
C7 H7C 0.9800 . ?
C8 H8A 0.9800 . ?
C8 H8B 0.9800 . ?
C8 H8C 0.9800 . ?
C9 H9A 0.9800 . ?
C9 H9B 0.9800 . ?
C9 H9C 0.9800 . ?
C10 C11 1.486(5) . ?
C10 Ge 2.470(4) . ?
C10 N1 1.332(5) . ?
C10 N2 1.339(5) . ?
C11 C12 1.389(6) . ?
C11 C16 1.388(6) . ?
C12 H12 0.9500 . ?
C12 C13 1.380(6) . ?
C13 H13 0.9500 . ?
C13 C14 1.392(7) . ?
C14 H14 0.9500 . ?
C14 C15 1.375(7) . ?
C15 H15 0.9500 . ?
C15 C16 1.390(6) . ?
C16 H16 0.9500 . ?
C17 C18 1.526(6) . ?
C17 C19 1.527(6) . ?
C17 C20 1.523(6) . ?
C17 N2 1.472(5) . ?
C18 H18A 0.9800 . ?
C18 H18B 0.9800 . ?
C18 H18C 0.9800 . ?
C19 H19A 0.9800 . ?
C19 H19B 0.9800 . ?
C19 H19C 0.9800 . ?
C20 H20A 0.9800 . ?
C20 H20B 0.9800 . ?
C20 H20C 0.9800 . ?
C21 C22 1.400(5) . ?
C21 C26 1.403(5) . ?
C21 N3 1.458(4) . ?
C22 C23 1.394(5) . ?
C22 C27 1.521(5) . ?
C23 H23 0.9500 . ?
C23 C24 1.371(6) . ?
C24 H24 0.9500 . ?
C24 C25 1.383(6) . ?
C25 H25 0.9500 . ?
C25 C26 1.394(5) . ?
C26 C30 1.513(5) . ?
C27 H27 1.0000 . ?
C27 C28 1.530(6) . ?
C27 C29 1.529(6) . ?
C28 H28A 0.9800 . ?
C28 H28B 0.9800 . ?
C28 H28C 0.9800 . ?
C29 H29A 0.9800 . ?
C29 H29B 0.9800 . ?
C29 H29C 0.9800 . ?
C30 H30 1.0000 . ?
C30 C31 1.530(6) . ?
C30 C32 1.531(5) . ?
C31 H31A 0.9800 . ?
C31 H31B 0.9800 . ?
C31 H31C 0.9800 . ?
C32 H32A 0.9800 . ?
C32 H32B 0.9800 . ?
C32 H32C 0.9800 . ?
C33 C34 1.404(5) . ?
C33 C36 1.504(5) . ?
C33 N3 1.323(5) . ?
C34 H34 0.9500 . ?
C34 C35 1.401(5) . ?
C35 C37 1.508(5) . ?
C35 N4 1.336(5) . ?
C36 H36A 0.9800 . ?
C36 H36B 0.9800 . ?
C36 H36C 0.9800 . ?
C37 H37A 0.9800 . ?
C37 H37B 0.9800 . ?
C37 H37C 0.9800 . ?
C38 C39 1.411(6) . ?
C38 C43 1.397(6) . ?
C38 N4 1.448(5) . ?
C39 C40 1.395(6) . ?
C39 C44 1.523(6) . ?
C40 H40 0.9500 . ?
C40 C41 1.384(7) . ?
C41 H41 0.9500 . ?
C41 C42 1.374(7) . ?
C42 H42 0.9500 . ?
C42 C43 1.399(6) . ?
C43 C47 1.519(6) . ?
C44 H44 1.0000 . ?
C44 C45 1.541(6) . ?
C44 C46 1.532(6) . ?
C45 H45A 0.9800 . ?
C45 H45B 0.9800 . ?
C45 H45C 0.9800 . ?
C46 H46A 0.9800 . ?
C46 H46B 0.9800 . ?
C46 H46C 0.9800 . ?
C47 H47 1.0000 . ?
C47 C48 1.529(6) . ?
C47 C49 1.519(6) . ?
C48 H48A 0.9800 . ?
C48 H48B 0.9800 . ?
C48 H48C 0.9800 . ?
C49 H49A 0.9800 . ?
C49 H49B 0.9800 . ?
C49 H49C 0.9800 . ?
Cl Ga 2.3495(9) . ?
Ga Ge 2.9779(6) . ?
Ga N3 1.993(3) . ?
Ga N4 1.968(3) . ?
Ga P 2.3955(11) . ?
Ge N1 2.037(3) . ?
Ge N2 2.018(3) . ?
C50 D50 0.9500 . ?
C50 C51 1.416(10) . ?
C50 C55 1.366(9) . ?
C51 D51 0.9500 . ?
C51 C52 1.384(10) . ?
C52 D52 0.9500 . ?
C52 C53 1.347(10) . ?
C53 D53 0.9500 . ?
C53 C54 1.348(9) . ?
C54 D54 0.9500 . ?
C54 C55 1.355(8) . ?
C55 D55 0.9500 . ?
C56 D56 0.9500 . ?
C56 C57 1.383(7) . ?
C56 C58 1.383(7) 7_666 ?
C57 D57 0.9500 . ?
C57 C58 1.361(7) . ?
C58 D58 0.9500 . ?

loop_
_geom_torsion_atom_site_label_1
_geom_torsion_atom_site_label_2
_geom_torsion_atom_site_label_3
_geom_torsion_atom_site_label_4
_geom_torsion
_geom_torsion_site_symmetry_1
_geom_torsion_site_symmetry_2
_geom_torsion_site_symmetry_3
_geom_torsion_site_symmetry_4
_geom_torsion_publ_flag
C2 C1 P Ga 173.7(5) . . . . ?
C2A C1 P Ga -178.7(10) . . . . ?
C7 C6 N1 C10 165.1(5) . . . . ?
C7 C6 N1 Ge 23.0(6) . . . . ?
C8 C6 N1 C10 -76.9(6) . . . . ?
C8 C6 N1 Ge 141.1(4) . . . . ?
C9 C6 N1 C10 47.4(6) . . . . ?
C9 C6 N1 Ge -94.6(5) . . . . ?
C10 C11 C12 C13 179.5(4) . . . . ?
C10 C11 C16 C15 -179.9(4) . . . . ?
C11 C10 N1 C6 13.7(6) . . . . ?
C11 C10 N1 Ge 166.5(3) . . . . ?
C11 C10 N2 C17 5.6(6) . . . . ?
C11 C10 N2 Ge -166.4(3) . . . . ?
C11 C12 C13 C14 0.3(8) . . . . ?
C12 C11 C16 C15 -0.5(7) . . . . ?
C12 C13 C14 C15 -0.3(8) . . . . ?
C13 C14 C15 C16 -0.1(9) . . . . ?
C14 C15 C16 C11 0.5(8) . . . . ?
C16 C11 C12 C13 0.1(7) . . . . ?
C18 C17 N2 C10 44.0(6) . . . . ?
C18 C17 N2 Ge -147.5(3) . . . . ?
C19 C17 N2 C10 -79.8(5) . . . . ?
C19 C17 N2 Ge 88.7(4) . . . . ?
C20 C17 N2 C10 162.3(4) . . . . ?
C20 C17 N2 Ge -29.2(5) . . . . ?
C21 C22 C23 C24 2.5(6) . . . . ?
C21 C22 C27 C28 -132.4(4) . . . . ?
C21 C22 C27 C29 104.0(4) . . . . ?
C21 C26 C30 C31 107.4(4) . . . . ?
C21 C26 C30 C32 -129.5(4) . . . . ?
C22 C21 C26 C25 1.0(5) . . . . ?
C22 C21 C26 C30 -177.6(3) . . . . ?
C22 C21 N3 C33 -87.8(4) . . . . ?
C22 C21 N3 Ga 94.9(3) . . . . ?
C22 C23 C24 C25 -0.7(6) . . . . ?
C23 C22 C27 C28 47.8(5) . . . . ?
C23 C22 C27 C29 -75.8(5) . . . . ?
C23 C24 C25 C26 -1.0(6) . . . . ?
C24 C25 C26 C21 0.8(6) . . . . ?
C24 C25 C26 C30 179.5(4) . . . . ?
C25 C26 C30 C31 -71.2(4) . . . . ?
C25 C26 C30 C32 51.9(5) . . . . ?
C26 C21 C22 C23 -2.6(5) . . . . ?
C26 C21 C22 C27 177.6(3) . . . . ?
C26 C21 N3 C33 92.9(4) . . . . ?
C26 C21 N3 Ga -84.4(4) . . . . ?
C27 C22 C23 C24 -177.7(4) . . . . ?
C33 C34 C35 C37 -161.3(4) . . . . ?
C33 C34 C35 N4 16.3(6) . . . . ?
C34 C33 N3 C21 162.0(3) . . . . ?
C34 C33 N3 Ga -20.7(5) . . . . ?
C34 C35 N4 C38 -175.7(3) . . . . ?
C34 C35 N4 Ga 8.9(5) . . . . ?
C36 C33 C34 C35 168.0(4) . . . . ?
C36 C33 N3 C21 -15.2(5) . . . . ?
C36 C33 N3 Ga 162.1(3) . . . . ?
C37 C35 N4 C38 1.8(5) . . . . ?
C37 C35 N4 Ga -173.6(3) . . . . ?
C38 C39 C40 C41 -0.1(7) . . . . ?
C38 C39 C44 C45 129.0(4) . . . . ?
C38 C39 C44 C46 -109.1(4) . . . . ?
C38 C43 C47 C48 137.7(4) . . . . ?
C38 C43 C47 C49 -96.2(4) . . . . ?
C39 C38 C43 C42 5.9(6) . . . . ?
C39 C38 C43 C47 -176.8(4) . . . . ?
C39 C38 N4 C35 -78.4(4) . . . . ?
C39 C38 N4 Ga 96.7(4) . . . . ?
C39 C40 C41 C42 3.6(7) . . . . ?
C40 C39 C44 C45 -48.8(5) . . . . ?
C40 C39 C44 C46 73.2(5) . . . . ?
C40 C41 C42 C43 -2.3(7) . . . . ?
C41 C42 C43 C38 -2.4(6) . . . . ?
C41 C42 C43 C47 -179.7(4) . . . . ?
C42 C43 C47 C48 -45.1(5) . . . . ?
C42 C43 C47 C49 81.1(5) . . . . ?
C43 C38 C39 C40 -4.6(6) . . . . ?
C43 C38 C39 C44 177.6(4) . . . . ?
C43 C38 N4 C35 96.4(4) . . . . ?
C43 C38 N4 Ga -88.5(4) . . . . ?
C44 C39 C40 C41 177.7(4) . . . . ?
Ge C1 C2 C3 -174.6(6) . . . . ?
Ge C1 C2 C4 -51.9(10) . . . . ?
Ge C1 C2 C5 66.3(9) . . . . ?
Ge C1 C2A C3A -139.4(15) . . . . ?
Ge C1 C2A C4A -18(2) . . . . ?
Ge C1 C2A C5A 98.5(19) . . . . ?
Ge C1 P Ga -4.89(19) . . . . ?
Ge C10 C11 C12 169.3(12) . . . . ?
Ge C10 C11 C16 -11.3(17) . . . . ?
Ge C10 N1 C6 -152.8(5) . . . . ?
Ge C10 N2 C17 172.1(5) . . . . ?
N1 C10 C11 C12 77.7(5) . . . . ?
N1 C10 C11 C16 -103.0(5) . . . . ?
N1 C10 N2 C17 -174.8(4) . . . . ?
N1 C10 N2 Ge 13.2(3) . . . . ?
N2 C10 C11 C12 -102.8(5) . . . . ?
N2 C10 C11 C16 76.6(5) . . . . ?
N2 C10 N1 C6 -165.9(4) . . . . ?
N2 C10 N1 Ge -13.1(3) . . . . ?
N3 C21 C22 C23 178.1(3) . . . . ?
N3 C21 C22 C27 -1.7(5) . . . . ?
N3 C21 C26 C25 -179.7(3) . . . . ?
N3 C21 C26 C30 1.7(5) . . . . ?
N3 C33 C34 C35 -9.3(6) . . . . ?
N4 C38 C39 C40 170.0(4) . . . . ?
N4 C38 C39 C44 -7.8(6) . . . . ?
N4 C38 C43 C42 -168.9(3) . . . . ?
N4 C38 C43 C47 8.5(5) . . . . ?
P C1 C2 C3 7.1(10) . . . . ?
P C1 C2 C4 129.8(7) . . . . ?
P C1 C2 C5 -112.0(6) . . . . ?
P C1 C2A C3A 32(2) . . . . ?
P C1 C2A C4A 153.6(17) . . . . ?
P C1 C2A C5A -89.8(16) . . . . ?
C50 C51 C52 C53 -1.4(9) . . . . ?
C51 C50 C55 C54 -0.1(8) . . . . ?
C51 C52 C53 C54 1.8(10) . . . . ?
C52 C53 C54 C55 -1.3(10) . . . . ?
C53 C54 C55 C50 0.5(9) . . . . ?
C55 C50 C51 C52 0.5(9) . . . . ?
C56 C57 C58 C56 -1.3(9) . . . 7_666 ?
C58 C56 C57 C58 1.3(9) 7_666 . . . ?
